data_7718144
loop_
_publ_author_name
'Roy, Indrajit'
'Mathur, Shobhit'
'Deb, Sourav'
'Rathnam, Sharan Shanmuga Vuppaladadium'
'Tuti, Nikhil'
'Shaji, Unnikrishnan Paruthiyezhath'
'L, Karthikeyan'
'Roy, Anindya'
'Maji, Somnath'

_publ_section_title
;
 Benzimidazole-based mononuclear polypyridyl Cu(II) complexes: DNA
 binding, cleavage, and <i>in vitro</i> antiproliferative studies.
;
_journal_issue 16
_journal_name_full 'Dalton transactions (Cambridge, England : 2003)'
_journal_page_first 6386
_journal_page_last 6401
_journal_paper_doi 10.1039/d4dt03379e
_journal_volume 54
_journal_year 2025
_chemical_formula_moiety 'C33 H25 Cu N7, 2(Cl O4), 0.5[CH3CN], 0.5[CH3CN]'
_chemical_formula_sum 'C35 H28 Cl2 Cu N8 O8'
_chemical_formula_weight 823.09
_chemical_name_systematic Mebzimpy-Cu-phen
_space_group_crystal_system triclinic
_space_group_IT_number 2
_space_group_name_Hall '-P 1'
_space_group_name_H-M_alt 'P -1'
_atom_sites_solution_hydrogens geom
_atom_sites_solution_primary dual
_audit_creation_date 2024-09-13
_audit_creation_method
;
Olex2 1.5
(compiled 2024.02.16 svn.r378c4104 for OlexSys, GUI svn.r6928)
;
_audit_update_record
;
2024-12-04 deposited with the CCDC.	2025-02-24 downloaded from the CCDC.
;
_cell_angle_alpha 90.791(3)
_cell_angle_beta 99.831(3)
_cell_angle_gamma 108.495(2)
_cell_formula_units_Z 2
_cell_length_a 9.1527(7)
_cell_length_b 14.2703(11)
_cell_length_c 14.6239(11)
_cell_measurement_reflns_used 9892
_cell_measurement_temperature 298(2)
_cell_measurement_theta_max 24.96
_cell_measurement_theta_min 2.54
_cell_volume 1780.1(2)
_computing_cell_refinement 'SAINT V8.40B (?, 2016)'
_computing_data_reduction 'SAINT V8.40B (?, 2016)'
_computing_molecular_graphics 'Olex2 1.5 (Dolomanov et al., 2009)'
_computing_publication_material 'Olex2 1.5 (Dolomanov et al., 2009)'
_computing_structure_refinement 'SHELXL 2018/3 (Sheldrick, 2015)'
_computing_structure_solution 'SHELXT 2018/2 (Sheldrick, 2018)'
_diffrn_ambient_temperature 298.00
_diffrn_measured_fraction_theta_full 0.993
_diffrn_measured_fraction_theta_max 0.993
_diffrn_measurement_device_type 'Bruker APEX-II CCD'
_diffrn_measurement_method '\f and \w scans'
_diffrn_radiation_type MoK\a
_diffrn_radiation_wavelength 0.71073
_diffrn_reflns_av_R_equivalents 0.0607
_diffrn_reflns_av_unetI/netI 0.0442
_diffrn_reflns_Laue_measured_fraction_full 0.993
_diffrn_reflns_Laue_measured_fraction_max 0.993
_diffrn_reflns_limit_h_max 11
_diffrn_reflns_limit_h_min -11
_diffrn_reflns_limit_k_max 18
_diffrn_reflns_limit_k_min -18
_diffrn_reflns_limit_l_max 18
_diffrn_reflns_limit_l_min -18
_diffrn_reflns_number 47026
_diffrn_reflns_point_group_measured_fraction_full 0.993
_diffrn_reflns_point_group_measured_fraction_max 0.993
_diffrn_reflns_theta_full 25.242
_diffrn_reflns_theta_max 27.103
_diffrn_reflns_theta_min 1.993
_diffrn_source_current 1.4
_diffrn_source_power 0.07
_diffrn_source_voltage 50.0
_diffrn_standards_number 0
_exptl_absorpt_coefficient_mu 0.828
_exptl_absorpt_correction_T_max 0.7455
_exptl_absorpt_correction_T_min 0.5782
_exptl_absorpt_correction_type none
_exptl_absorpt_process_details
;
SADABS-2016/2 (Bruker,2016/2) was used for absorption correction.
wR2(int) was 0.1128 before and 0.0687 after correction.
The Ratio of minimum to maximum transmission is 0.7756.
The \l/2 correction factor is Not present.
;
_exptl_crystal_colour 'clear greenish green'
_exptl_crystal_colour_lustre clear
_exptl_crystal_colour_modifier greenish
_exptl_crystal_colour_primary green
_exptl_crystal_density_diffrn 1.536
_exptl_crystal_description plate
_exptl_crystal_F_000 842
_exptl_crystal_recrystallization_method
'Using vapour diffusion methode, by dissolving the complex in a acetonitrile and methanol solvent mixture'
_exptl_crystal_size_max 0.08
_exptl_crystal_size_mid 0.08
_exptl_crystal_size_min 0.06
_refine_diff_density_max 1.570
_refine_diff_density_min -1.316
_refine_diff_density_rms 0.076
_refine_ls_extinction_method none
_refine_ls_goodness_of_fit_ref 1.032
_refine_ls_hydrogen_treatment constr
_refine_ls_matrix_type full
_refine_ls_number_parameters 462
_refine_ls_number_reflns 7817
_refine_ls_number_restraints 0
_refine_ls_restrained_S_all 1.032
_refine_ls_R_factor_all 0.0827
_refine_ls_R_factor_gt 0.0631
_refine_ls_shift/su_max 0.000
_refine_ls_shift/su_mean 0.000
_refine_ls_structure_factor_coef Fsqd
_refine_ls_weighting_details 'w=1/[\s^2^(Fo^2^)+(0.1101P)^2^+1.6848P] where P=(Fo^2^+2Fc^2^)/3'
_refine_ls_weighting_scheme calc
_refine_ls_wR_factor_gt 0.1782
_refine_ls_wR_factor_ref 0.1962
_reflns_Friedel_coverage 0.000
_reflns_number_gt 5994
_reflns_number_total 7817
_reflns_threshold_expression 'I > 2\s(I)'
_cod_data_source_file d4dt03379e2.cif
_cod_data_source_block mo_snm_ir_mebzimpycuphen_2_0m_a
_cod_depositor_comments 'Adding full bibliography for 7718143--7718145.cif.'
_cod_database_code 7718144
_shelx_shelxl_version_number 2018/3
_shelx_space_group_comment
;
The symmetry employed for this shelxl refinement is uniquely defined
by the following loop, which should always be used as a source of
symmetry information in preference to the above space-group names.
They are only intended as comments.
;
_shelx_estimated_absorpt_t_max 0.952
_shelx_estimated_absorpt_t_min 0.937
_olex2_refinement_description
;
1. Fixed Uiso
 At 1.2 times of:
  All C(H) groups
 At 1.5 times of:
  All C(H,H,H) groups
2.a Aromatic/amide H refined with riding coordinates:
 C18(H18), C31(H31), C27(H27), C2(H2), C22(H22), C26(H26), C11(H11), C9(H9),
 C8(H8), C30(H30), C24(H24), C1(H1), C17(H17), C23(H23), C29(H29), C15(H15),
 C7(H7), C6(H6), C16(H16)
2.b Idealised Me refined as rotating group:
 C21(H21A,H21B,H21C), C20(H20A,H20B,H20C)
;
_smtbx_masks_void_probe_radius 1.2
_smtbx_masks_void_truncation_radius 1.2
_olex2_exptl_crystal_mounting_method 'onto a nylon loop'
_olex2_submission_special_instructions 'No special instructions were received'

loop_
_space_group_symop_operation_xyz
'x, y, z'
'-x, -y, -z'

loop_
_atom_site_label
_atom_site_type_symbol
_atom_site_fract_x
_atom_site_fract_y
_atom_site_fract_z
_atom_site_U_iso_or_equiv
_atom_site_adp_type
_atom_site_occupancy
_atom_site_site_symmetry_order
_atom_site_calc_flag
_atom_site_refinement_flags_posn
_atom_site_refinement_flags_adp
_atom_site_refinement_flags_occupancy
_atom_site_disorder_assembly
_atom_site_disorder_group
Cu1 Cu 0.28865(5) 0.24189(3) 0.26015(3) 0.04105(16) Uani 1 1 d . . . . .
Cl1 Cl 0.91323(14) 0.19724(10) 0.38947(8) 0.0724(3) Uani 1 1 d . . . . .
N4 N 0.2374(3) 0.3207(2) 0.1555(2) 0.0413(6) Uani 1 1 d . . . . .
N5 N 0.4683(3) 0.2401(2) 0.1764(2) 0.0460(7) Uani 1 1 d . . . . .
N2 N 0.1275(3) 0.1101(2) 0.2147(2) 0.0445(6) Uani 1 1 d . . . . .
N1 N 0.3208(4) 0.1663(2) 0.3682(2) 0.0461(7) Uani 1 1 d . . . . .
N3 N 0.4352(4) 0.3519(2) 0.3531(2) 0.0487(7) Uani 1 1 d . . . . .
N7 N 0.6228(4) 0.3882(3) 0.4795(2) 0.0600(8) Uani 1 1 d . . . . .
C32 C 0.3235(4) 0.3300(2) 0.0874(2) 0.0419(7) Uani 1 1 d . . . . .
C33 C 0.4482(4) 0.2878(2) 0.0991(2) 0.0412(7) Uani 1 1 d . . . . .
N6 N -0.0141(4) -0.0356(2) 0.2550(3) 0.0597(9) Uani 1 1 d . . . . .
C19 C 0.0034(4) 0.0692(2) 0.1420(3) 0.0457(8) Uani 1 1 d . . . . .
C28 C 0.2955(5) 0.3783(3) 0.0076(3) 0.0564(9) Uani 1 1 d . . . . .
C4 C 0.5013(5) 0.3168(3) 0.4267(2) 0.0508(9) Uani 1 1 d . . . . .
C18 C -0.0390(5) 0.1036(3) 0.0560(3) 0.0521(9) Uani 1 1 d . . . . .
H18 H 0.021340 0.163705 0.038017 0.063 Uiso 1 1 calc R U . . .
C13 C 0.1136(4) 0.0453(2) 0.2796(3) 0.0477(8) Uani 1 1 d . . . . .
C31 C 0.1219(5) 0.3588(3) 0.1462(3) 0.0584(10) Uani 1 1 d . . . . .
H31 H 0.062701 0.352426 0.192898 0.070 Uiso 1 1 calc R U . . .
C12 C 0.2290(5) 0.0721(3) 0.3668(3) 0.0503(8) Uani 1 1 d . . . . .
C3 C 0.4322(5) 0.2111(3) 0.4415(3) 0.0522(9) Uani 1 1 d . . . . .
C25 C 0.5412(5) 0.2967(3) 0.0305(3) 0.0557(10) Uani 1 1 d . . . . .
C14 C -0.0868(5) -0.0223(3) 0.1673(3) 0.0586(10) Uani 1 1 d . . . . .
C10 C 0.5157(5) 0.4523(3) 0.3581(3) 0.0543(9) Uani 1 1 d . . . . .
C27 C 0.3897(7) 0.3844(4) -0.0626(3) 0.0738(13) Uani 1 1 d . . . . .
H27 H 0.369292 0.415266 -0.116684 0.089 Uiso 1 1 calc R U . . .
C2 C 0.4583(6) 0.1595(4) 0.5184(3) 0.0678(11) Uani 1 1 d . . . . .
H2 H 0.535639 0.189618 0.569707 0.081 Uiso 1 1 calc R U . . .
C5 C 0.6319(5) 0.4756(3) 0.4375(3) 0.0597(10) Uani 1 1 d . . . . .
C22 C 0.5832(5) 0.2011(4) 0.1890(3) 0.0614(10) Uani 1 1 d . . . . .
H22 H 0.599020 0.168749 0.242733 0.074 Uiso 1 1 calc R U . . .
C26 C 0.5074(6) 0.3457(3) -0.0505(3) 0.0702(13) Uani 1 1 d . . . . .
H26 H 0.568191 0.351071 -0.096314 0.084 Uiso 1 1 calc R U . . .
C11 C 0.2515(6) 0.0163(3) 0.4413(3) 0.0677(12) Uani 1 1 d . . . . .
H11 H 0.190906 -0.049934 0.440361 0.081 Uiso 1 1 calc R U . . .
C9 C 0.4948(6) 0.5255(3) 0.3004(3) 0.0648(11) Uani 1 1 d . . . . .
H9 H 0.416183 0.510629 0.247739 0.078 Uiso 1 1 calc R U . . .
C8 C 0.5954(7) 0.6213(3) 0.3243(4) 0.0811(15) Uani 1 1 d . . . . .
H8 H 0.586089 0.671451 0.286060 0.097 Uiso 1 1 calc R U . . .
O2 O 1.0033(7) 0.1674(5) 0.4638(4) 0.168(3) Uani 1 1 d . . . . .
C30 C 0.0865(6) 0.4083(4) 0.0684(4) 0.0760(14) Uani 1 1 d . . . . .
H30 H 0.005816 0.435408 0.064034 0.091 Uiso 1 1 calc R U . . .
C24 C 0.6599(5) 0.2527(4) 0.0460(4) 0.0710(13) Uani 1 1 d . . . . .
H24 H 0.723684 0.255287 0.002299 0.085 Uiso 1 1 calc R U . . .
C1 C 0.3659(7) 0.0615(4) 0.5167(4) 0.0794(14) Uani 1 1 d . . . . .
H1 H 0.381605 0.025417 0.567794 0.095 Uiso 1 1 calc R U . . .
O4 O 1.0224(7) 0.2619(4) 0.3428(4) 0.1289(18) Uani 1 1 d . . . . .
C17 C -0.1732(6) 0.0453(3) -0.0009(3) 0.0659(11) Uani 1 1 d . . . . .
H17 H -0.204415 0.066106 -0.058774 0.079 Uiso 1 1 calc R U . . .
O3 O 0.8333(6) 0.1128(4) 0.3285(4) 0.1330(18) Uani 1 1 d . . . . .
C23 C 0.6805(6) 0.2067(5) 0.1248(4) 0.0820(15) Uani 1 1 d . . . . .
H23 H 0.760238 0.178695 0.136149 0.098 Uiso 1 1 calc R U . . .
C29 C 0.1709(7) 0.4168(4) -0.0017(4) 0.0797(14) Uani 1 1 d . . . . .
H29 H 0.145914 0.447802 -0.054820 0.096 Uiso 1 1 calc R U . . .
C15 C -0.2230(6) -0.0806(4) 0.1091(4) 0.0807(15) Uani 1 1 d . . . . .
H15 H -0.283109 -0.141248 0.126139 0.097 Uiso 1 1 calc R U . . .
C7 C 0.7107(7) 0.6441(4) 0.4049(4) 0.0852(17) Uani 1 1 d . . . . .
H7 H 0.774816 0.709429 0.419821 0.102 Uiso 1 1 calc R U . . .
C6 C 0.7318(6) 0.5725(4) 0.4626(4) 0.0784(14) Uani 1 1 d . . . . .
H6 H 0.809134 0.587796 0.515904 0.094 Uiso 1 1 calc R U . . .
C21 C 0.7325(6) 0.3771(5) 0.5606(3) 0.0853(15) Uani 1 1 d . . . . .
H21A H 0.680936 0.364546 0.613223 0.128 Uiso 1 1 calc R U . . .
H21B H 0.820677 0.436921 0.574117 0.128 Uiso 1 1 calc R U . . .
H21C H 0.768092 0.322735 0.547703 0.128 Uiso 1 1 calc R U . . .
C16 C -0.2646(7) -0.0454(4) 0.0265(4) 0.0835(15) Uani 1 1 d . . . . .
H16 H -0.356392 -0.082317 -0.013297 0.100 Uiso 1 1 calc R U . . .
C20 C -0.0792(8) -0.1171(4) 0.3112(4) 0.0957(19) Uani 1 1 d . . . . .
H20A H -0.049057 -0.172964 0.295422 0.144 Uiso 1 1 calc R U . . .
H20B H -0.191427 -0.135303 0.299154 0.144 Uiso 1 1 calc R U . . .
H20C H -0.039787 -0.096474 0.375965 0.144 Uiso 1 1 calc R U . . .
O6 O -0.1280(14) 0.2276(7) -0.1374(6) 0.243(5) Uani 1 1 d . . . . .
O1 O 0.8091(9) 0.2337(7) 0.4145(6) 0.217(4) Uani 1 1 d . . . . .
Cl2 Cl -0.1880(10) 0.2554(5) -0.2127(2) 0.304(4) Uani 1 1 d . . . . .
O8 O -0.2130(13) 0.2135(10) -0.2942(5) 0.235(5) Uani 1 1 d . . . . .
O5 O -0.237(2) 0.3256(14) -0.1976(9) 0.384(11) Uani 1 1 d . . . . .
O7 O -0.025(4) 0.319(2) -0.2395(14) 0.53(2) Uani 1 1 d . . . . .

loop_
_atom_site_aniso_label
_atom_site_aniso_U_11
_atom_site_aniso_U_22
_atom_site_aniso_U_33
_atom_site_aniso_U_23
_atom_site_aniso_U_13
_atom_site_aniso_U_12
Cu1 0.0472(3) 0.0422(2) 0.0361(2) 0.00890(16) 0.01152(17) 0.01557(18)
Cl1 0.0668(6) 0.0925(8) 0.0532(6) 0.0026(5) 0.0090(5) 0.0206(6)
N4 0.0425(14) 0.0398(13) 0.0431(15) 0.0059(11) 0.0098(12) 0.0142(11)
N5 0.0399(15) 0.0566(17) 0.0433(16) 0.0000(13) 0.0085(12) 0.0179(13)
N2 0.0472(15) 0.0442(14) 0.0469(16) 0.0096(12) 0.0142(13) 0.0184(12)
N1 0.0502(16) 0.0534(16) 0.0416(16) 0.0099(13) 0.0155(13) 0.0222(13)
N3 0.0586(18) 0.0489(16) 0.0377(15) 0.0050(12) 0.0124(14) 0.0141(14)
N7 0.0577(19) 0.076(2) 0.0416(17) -0.0044(16) 0.0057(15) 0.0179(17)
C32 0.0481(18) 0.0382(15) 0.0371(17) 0.0030(13) 0.0103(14) 0.0093(14)
C33 0.0395(16) 0.0437(16) 0.0370(17) -0.0013(13) 0.0108(14) 0.0073(13)
N6 0.073(2) 0.0402(15) 0.064(2) 0.0098(14) 0.0217(18) 0.0107(15)
C19 0.0493(19) 0.0410(16) 0.050(2) -0.0041(14) 0.0148(16) 0.0168(15)
C28 0.074(3) 0.051(2) 0.048(2) 0.0152(16) 0.0171(19) 0.0218(19)
C4 0.055(2) 0.062(2) 0.0371(18) 0.0041(16) 0.0126(16) 0.0176(17)
C18 0.054(2) 0.0492(19) 0.056(2) -0.0009(16) 0.0120(18) 0.0196(16)
C13 0.055(2) 0.0376(16) 0.056(2) 0.0100(15) 0.0208(17) 0.0172(15)
C31 0.066(2) 0.063(2) 0.063(3) 0.0182(19) 0.023(2) 0.038(2)
C12 0.061(2) 0.0484(18) 0.051(2) 0.0158(16) 0.0212(18) 0.0244(17)
C3 0.061(2) 0.064(2) 0.0398(19) 0.0103(16) 0.0118(17) 0.0292(18)
C25 0.051(2) 0.060(2) 0.051(2) -0.0065(17) 0.0214(18) 0.0050(17)
C14 0.068(2) 0.0449(19) 0.059(2) -0.0021(17) 0.018(2) 0.0101(18)
C10 0.062(2) 0.053(2) 0.043(2) -0.0038(16) 0.0175(18) 0.0087(17)
C27 0.104(4) 0.071(3) 0.051(2) 0.024(2) 0.034(3) 0.024(3)
C2 0.079(3) 0.079(3) 0.048(2) 0.014(2) 0.004(2) 0.031(2)
C5 0.063(2) 0.064(2) 0.046(2) -0.0048(18) 0.0165(18) 0.010(2)
C22 0.052(2) 0.090(3) 0.054(2) 0.002(2) 0.0065(18) 0.041(2)
C26 0.083(3) 0.072(3) 0.055(2) 0.009(2) 0.039(2) 0.011(2)
C11 0.083(3) 0.060(2) 0.067(3) 0.028(2) 0.020(2) 0.029(2)
C9 0.080(3) 0.053(2) 0.053(2) 0.0041(18) 0.017(2) 0.007(2)
C8 0.110(4) 0.056(2) 0.066(3) 0.009(2) 0.030(3) 0.004(3)
O2 0.124(4) 0.226(7) 0.101(4) 0.078(4) -0.022(3) 0.001(4)
C30 0.092(3) 0.084(3) 0.078(3) 0.030(3) 0.022(3) 0.062(3)
C24 0.051(2) 0.094(3) 0.072(3) -0.007(3) 0.027(2) 0.020(2)
C1 0.106(4) 0.083(3) 0.060(3) 0.033(2) 0.014(3) 0.045(3)
O4 0.163(5) 0.121(4) 0.125(4) 0.049(3) 0.069(4) 0.054(3)
C17 0.075(3) 0.067(3) 0.057(2) -0.009(2) 0.004(2) 0.030(2)
O3 0.127(4) 0.122(4) 0.135(4) -0.037(3) -0.014(3) 0.042(3)
C23 0.055(2) 0.125(4) 0.080(3) -0.012(3) 0.010(2) 0.050(3)
C29 0.114(4) 0.079(3) 0.065(3) 0.034(2) 0.020(3) 0.054(3)
C15 0.086(3) 0.053(2) 0.079(3) -0.005(2) 0.007(3) -0.005(2)
C7 0.097(4) 0.061(3) 0.075(3) -0.008(2) 0.026(3) -0.011(3)
C6 0.079(3) 0.079(3) 0.060(3) -0.015(2) 0.014(2) 0.002(3)
C21 0.082(3) 0.109(4) 0.054(3) -0.010(3) -0.012(2) 0.029(3)
C16 0.083(3) 0.068(3) 0.079(4) -0.019(3) 0.002(3) 0.006(3)
C20 0.114(4) 0.060(3) 0.092(4) 0.028(3) 0.025(3) -0.004(3)
O6 0.380(15) 0.239(9) 0.106(5) 0.069(6) 0.027(7) 0.102(9)
O1 0.179(6) 0.299(10) 0.214(8) -0.083(7) 0.072(6) 0.122(7)
Cl2 0.610(11) 0.414(7) 0.0876(18) 0.108(3) 0.122(4) 0.409(8)
O8 0.274(11) 0.384(15) 0.095(5) 0.004(7) 0.024(6) 0.178(11)
O5 0.58(2) 0.57(2) 0.287(14) 0.198(15) 0.255(16) 0.48(2)
O7 0.64(4) 0.81(5) 0.29(2) -0.23(3) -0.02(2) 0.50(4)

loop_
_atom_type_symbol
_atom_type_description
_atom_type_scat_dispersion_real
_atom_type_scat_dispersion_imag
_atom_type_scat_source
C C 0.0033 0.0016 'International Tables Vol C Tables 4.2.6.8 and 6.1.1.4'
H H 0.0000 0.0000 'International Tables Vol C Tables 4.2.6.8 and 6.1.1.4'
Cl Cl 0.1484 0.1585 'International Tables Vol C Tables 4.2.6.8 and 6.1.1.4'
Cu Cu 0.3201 1.2651 'International Tables Vol C Tables 4.2.6.8 and 6.1.1.4'
N N 0.0061 0.0033 'International Tables Vol C Tables 4.2.6.8 and 6.1.1.4'
O O 0.0106 0.0060 'International Tables Vol C Tables 4.2.6.8 and 6.1.1.4'

loop_
_geom_angle_atom_site_label_1
_geom_angle_atom_site_label_2
_geom_angle_atom_site_label_3
_geom_angle
_geom_angle_site_symmetry_1
_geom_angle_site_symmetry_3
_geom_angle_publ_flag
N4 Cu1 N5 79.15(11) . . ?
N4 Cu1 N2 99.06(12) . . ?
N4 Cu1 N3 100.24(12) . . ?
N2 Cu1 N5 99.67(11) . . ?
N2 Cu1 N3 157.68(12) . . ?
N1 Cu1 N4 174.03(11) . . ?
N1 Cu1 N5 106.82(12) . . ?
N1 Cu1 N2 80.07(12) . . ?
N1 Cu1 N3 79.57(12) . . ?
N3 Cu1 N5 94.88(12) . . ?
O2 Cl1 O4 105.4(4) . . ?
O2 Cl1 O3 106.8(4) . . ?
O3 Cl1 O4 106.8(4) . . ?
O1 Cl1 O2 114.0(5) . . ?
O1 Cl1 O4 114.9(5) . . ?
O1 Cl1 O3 108.5(4) . . ?
C32 N4 Cu1 116.1(2) . . ?
C31 N4 Cu1 124.8(3) . . ?
C31 N4 C32 119.1(3) . . ?
C33 N5 Cu1 109.5(2) . . ?
C22 N5 Cu1 132.3(3) . . ?
C22 N5 C33 118.2(3) . . ?
C19 N2 Cu1 139.2(2) . . ?
C13 N2 Cu1 112.7(3) . . ?
C13 N2 C19 106.6(3) . . ?
C12 N1 Cu1 118.9(3) . . ?
C3 N1 Cu1 118.9(3) . . ?
C3 N1 C12 122.2(3) . . ?
C4 N3 Cu1 111.9(2) . . ?
C4 N3 C10 106.3(3) . . ?
C10 N3 Cu1 140.1(3) . . ?
C4 N7 C5 106.2(4) . . ?
C4 N7 C21 128.4(4) . . ?
C5 N7 C21 125.3(4) . . ?
N4 C32 C33 118.0(3) . . ?
N4 C32 C28 122.6(3) . . ?
C28 C32 C33 119.4(3) . . ?
N5 C33 C32 117.1(3) . . ?
N5 C33 C25 123.1(3) . . ?
C25 C33 C32 119.7(3) . . ?
C13 N6 C14 106.5(3) . . ?
C13 N6 C20 128.6(4) . . ?
C14 N6 C20 124.5(4) . . ?
N2 C19 C18 131.6(3) . . ?
N2 C19 C14 107.8(3) . . ?
C18 C19 C14 120.7(4) . . ?
C32 C28 C27 119.9(4) . . ?
C32 C28 C29 117.4(4) . . ?
C29 C28 C27 122.6(4) . . ?
N3 C4 N7 112.3(3) . . ?
N3 C4 C3 117.8(3) . . ?
N7 C4 C3 129.9(4) . . ?
C19 C18 H18 121.4 . . ?
C17 C18 C19 117.3(4) . . ?
C17 C18 H18 121.4 . . ?
N2 C13 N6 112.3(4) . . ?
N2 C13 C12 118.0(3) . . ?
N6 C13 C12 129.7(3) . . ?
N4 C31 H31 119.1 . . ?
N4 C31 C30 121.8(4) . . ?
C30 C31 H31 119.1 . . ?
N1 C12 C13 109.7(3) . . ?
N1 C12 C11 120.1(4) . . ?
C11 C12 C13 130.2(4) . . ?
N1 C3 C4 109.6(3) . . ?
N1 C3 C2 120.2(4) . . ?
C2 C3 C4 130.0(4) . . ?
C33 C25 C26 119.0(4) . . ?
C33 C25 C24 116.7(4) . . ?
C24 C25 C26 124.3(4) . . ?
N6 C14 C19 106.8(3) . . ?
N6 C14 C15 131.7(4) . . ?
C15 C14 C19 121.5(4) . . ?
N3 C10 C5 108.2(4) . . ?
N3 C10 C9 131.0(4) . . ?
C5 C10 C9 120.8(4) . . ?
C28 C27 H27 119.9 . . ?
C26 C27 C28 120.3(4) . . ?
C26 C27 H27 119.9 . . ?
C3 C2 H2 121.1 . . ?
C3 C2 C1 117.9(4) . . ?
C1 C2 H2 121.1 . . ?
N7 C5 C10 107.0(3) . . ?
N7 C5 C6 131.2(5) . . ?
C10 C5 C6 121.8(5) . . ?
N5 C22 H22 118.8 . . ?
N5 C22 C23 122.3(4) . . ?
C23 C22 H22 118.8 . . ?
C25 C26 H26 119.2 . . ?
C27 C26 C25 121.7(4) . . ?
C27 C26 H26 119.2 . . ?
C12 C11 H11 121.0 . . ?
C1 C11 C12 118.1(4) . . ?
C1 C11 H11 121.0 . . ?
C10 C9 H9 121.2 . . ?
C8 C9 C10 117.5(5) . . ?
C8 C9 H9 121.2 . . ?
C9 C8 H8 119.4 . . ?
C9 C8 C7 121.2(5) . . ?
C7 C8 H8 119.4 . . ?
C31 C30 H30 120.1 . . ?
C29 C30 C31 119.7(4) . . ?
C29 C30 H30 120.1 . . ?
C25 C24 H24 120.3 . . ?
C23 C24 C25 119.5(4) . . ?
C23 C24 H24 120.3 . . ?
C2 C1 H1 119.2 . . ?
C11 C1 C2 121.5(4) . . ?
C11 C1 H1 119.2 . . ?
C18 C17 H17 119.3 . . ?
C18 C17 C16 121.4(5) . . ?
C16 C17 H17 119.3 . . ?
C22 C23 H23 119.9 . . ?
C24 C23 C22 120.2(4) . . ?
C24 C23 H23 119.9 . . ?
C28 C29 H29 120.4 . . ?
C30 C29 C28 119.3(4) . . ?
C30 C29 H29 120.4 . . ?
C14 C15 H15 121.4 . . ?
C16 C15 C14 117.3(4) . . ?
C16 C15 H15 121.4 . . ?
C8 C7 H7 119.1 . . ?
C6 C7 C8 121.7(4) . . ?
C6 C7 H7 119.1 . . ?
C5 C6 H6 121.5 . . ?
C7 C6 C5 116.9(5) . . ?
C7 C6 H6 121.5 . . ?
N7 C21 H21A 109.5 . . ?
N7 C21 H21B 109.5 . . ?
N7 C21 H21C 109.5 . . ?
H21A C21 H21B 109.5 . . ?
H21A C21 H21C 109.5 . . ?
H21B C21 H21C 109.5 . . ?
C17 C16 H16 119.0 . . ?
C15 C16 C17 121.9(5) . . ?
C15 C16 H16 119.0 . . ?
N6 C20 H20A 109.5 . . ?
N6 C20 H20B 109.5 . . ?
N6 C20 H20C 109.5 . . ?
H20A C20 H20B 109.5 . . ?
H20A C20 H20C 109.5 . . ?
H20B C20 H20C 109.5 . . ?
O6 Cl2 O8 126.7(8) . . ?
O6 Cl2 O7 95.7(11) . . ?
O8 Cl2 O7 83.4(7) . . ?
O5 Cl2 O6 111.5(8) . . ?
O5 Cl2 O8 121.5(9) . . ?
O5 Cl2 O7 98.0(13) . . ?

loop_
_geom_bond_atom_site_label_1
_geom_bond_atom_site_label_2
_geom_bond_distance
_geom_bond_site_symmetry_2
_geom_bond_publ_flag
Cu1 N4 1.991(3) . ?
Cu1 N5 2.217(3) . ?
Cu1 N2 2.006(3) . ?
Cu1 N1 1.958(3) . ?
Cu1 N3 2.023(3) . ?
Cl1 O2 1.404(5) . ?
Cl1 O4 1.408(5) . ?
Cl1 O3 1.404(5) . ?
Cl1 O1 1.320(6) . ?
N4 C32 1.355(4) . ?
N4 C31 1.322(5) . ?
N5 C33 1.344(5) . ?
N5 C22 1.325(5) . ?
N2 C19 1.382(5) . ?
N2 C13 1.328(4) . ?
N1 C12 1.339(5) . ?
N1 C3 1.339(5) . ?
N3 C4 1.327(5) . ?
N3 C10 1.382(5) . ?
N7 C4 1.355(5) . ?
N7 C5 1.383(6) . ?
N7 C21 1.462(6) . ?
C32 C33 1.438(5) . ?
C32 C28 1.391(5) . ?
C33 C25 1.405(5) . ?
N6 C13 1.348(5) . ?
N6 C14 1.385(6) . ?
N6 C20 1.462(5) . ?
C19 C18 1.395(6) . ?
C19 C14 1.399(5) . ?
C28 C27 1.436(6) . ?
C28 C29 1.403(7) . ?
C4 C3 1.474(5) . ?
C18 H18 0.9300 . ?
C18 C17 1.370(6) . ?
C13 C12 1.469(6) . ?
C31 H31 0.9300 . ?
C31 C30 1.392(6) . ?
C12 C11 1.384(5) . ?
C3 C2 1.381(6) . ?
C25 C26 1.422(7) . ?
C25 C24 1.407(7) . ?
C14 C15 1.389(6) . ?
C10 C5 1.391(6) . ?
C10 C9 1.392(6) . ?
C27 H27 0.9300 . ?
C27 C26 1.347(7) . ?
C2 H2 0.9300 . ?
C2 C1 1.383(7) . ?
C5 C6 1.397(6) . ?
C22 H22 0.9300 . ?
C22 C23 1.387(7) . ?
C26 H26 0.9300 . ?
C11 H11 0.9300 . ?
C11 C1 1.373(7) . ?
C9 H9 0.9300 . ?
C9 C8 1.385(6) . ?
C8 H8 0.9300 . ?
C8 C7 1.399(8) . ?
C30 H30 0.9300 . ?
C30 C29 1.370(7) . ?
C24 H24 0.9300 . ?
C24 C23 1.349(7) . ?
C1 H1 0.9300 . ?
C17 H17 0.9300 . ?
C17 C16 1.406(7) . ?
C23 H23 0.9300 . ?
C29 H29 0.9300 . ?
C15 H15 0.9300 . ?
C15 C16 1.356(8) . ?
C7 H7 0.9300 . ?
C7 C6 1.374(8) . ?
C6 H6 0.9300 . ?
C21 H21A 0.9600 . ?
C21 H21B 0.9600 . ?
C21 H21C 0.9600 . ?
C16 H16 0.9300 . ?
C20 H20A 0.9600 . ?
C20 H20B 0.9600 . ?
C20 H20C 0.9600 . ?
O6 Cl2 1.270(9) . ?
Cl2 O8 1.277(10) . ?
Cl2 O5 1.252(11) . ?
Cl2 O7 1.59(4) . ?

loop_
_geom_torsion_atom_site_label_1
_geom_torsion_atom_site_label_2
_geom_torsion_atom_site_label_3
_geom_torsion_atom_site_label_4
_geom_torsion
_geom_torsion_site_symmetry_1
_geom_torsion_site_symmetry_2
_geom_torsion_site_symmetry_3
_geom_torsion_site_symmetry_4
_geom_torsion_publ_flag
Cu1 N4 C32 C33 -3.5(4) . . . . ?
Cu1 N4 C32 C28 176.4(3) . . . . ?
Cu1 N4 C31 C30 -176.1(4) . . . . ?
Cu1 N5 C33 C32 1.1(3) . . . . ?
Cu1 N5 C33 C25 -178.1(3) . . . . ?
Cu1 N5 C22 C23 178.0(3) . . . . ?
Cu1 N2 C19 C18 16.7(6) . . . . ?
Cu1 N2 C19 C14 -163.4(3) . . . . ?
Cu1 N2 C13 N6 168.0(2) . . . . ?
Cu1 N2 C13 C12 -9.0(4) . . . . ?
Cu1 N1 C12 C13 -1.7(4) . . . . ?
Cu1 N1 C12 C11 178.5(3) . . . . ?
Cu1 N1 C3 C4 5.1(4) . . . . ?
Cu1 N1 C3 C2 -179.5(3) . . . . ?
Cu1 N3 C4 N7 167.1(3) . . . . ?
Cu1 N3 C4 C3 -15.2(4) . . . . ?
Cu1 N3 C10 C5 -162.6(3) . . . . ?
Cu1 N3 C10 C9 18.7(7) . . . . ?
N4 C32 C33 N5 1.4(4) . . . . ?
N4 C32 C33 C25 -179.4(3) . . . . ?
N4 C32 C28 C27 -179.2(4) . . . . ?
N4 C32 C28 C29 -1.0(6) . . . . ?
N4 C31 C30 C29 1.1(8) . . . . ?
N5 C33 C25 C26 177.8(3) . . . . ?
N5 C33 C25 C24 -0.1(5) . . . . ?
N5 C22 C23 C24 -0.3(8) . . . . ?
N2 C19 C18 C17 -178.7(4) . . . . ?
N2 C19 C14 N6 -0.6(4) . . . . ?
N2 C19 C14 C15 178.4(4) . . . . ?
N2 C13 C12 N1 7.2(5) . . . . ?
N2 C13 C12 C11 -173.1(4) . . . . ?
N1 C12 C11 C1 2.2(6) . . . . ?
N1 C3 C2 C1 -0.3(7) . . . . ?
N3 C4 C3 N1 7.2(5) . . . . ?
N3 C4 C3 C2 -167.6(4) . . . . ?
N3 C10 C5 N7 1.1(4) . . . . ?
N3 C10 C5 C6 -178.9(4) . . . . ?
N3 C10 C9 C8 179.6(4) . . . . ?
N7 C4 C3 N1 -175.5(4) . . . . ?
N7 C4 C3 C2 9.7(7) . . . . ?
N7 C5 C6 C7 179.8(5) . . . . ?
C32 N4 C31 C30 -0.1(6) . . . . ?
C32 C33 C25 C26 -1.4(5) . . . . ?
C32 C33 C25 C24 -179.3(3) . . . . ?
C32 C28 C27 C26 -1.6(7) . . . . ?
C32 C28 C29 C30 2.0(7) . . . . ?
C33 N5 C22 C23 -1.0(6) . . . . ?
C33 C32 C28 C27 0.8(5) . . . . ?
C33 C32 C28 C29 178.9(4) . . . . ?
C33 C25 C26 C27 0.6(6) . . . . ?
C33 C25 C24 C23 -1.2(6) . . . . ?
N6 C13 C12 N1 -169.2(4) . . . . ?
N6 C13 C12 C11 10.5(7) . . . . ?
N6 C14 C15 C16 179.0(5) . . . . ?
C19 N2 C13 N6 -1.0(4) . . . . ?
C19 N2 C13 C12 -178.0(3) . . . . ?
C19 C18 C17 C16 0.2(6) . . . . ?
C19 C14 C15 C16 0.3(8) . . . . ?
C28 C32 C33 N5 -178.5(3) . . . . ?
C28 C32 C33 C25 0.7(5) . . . . ?
C28 C27 C26 C25 0.8(7) . . . . ?
C4 N3 C10 C5 -0.1(4) . . . . ?
C4 N3 C10 C9 -178.8(4) . . . . ?
C4 N7 C5 C10 -1.6(4) . . . . ?
C4 N7 C5 C6 178.4(5) . . . . ?
C4 C3 C2 C1 174.0(4) . . . . ?
C18 C19 C14 N6 179.4(3) . . . . ?
C18 C19 C14 C15 -1.7(6) . . . . ?
C18 C17 C16 C15 -1.6(8) . . . . ?
C13 N2 C19 C18 -179.0(4) . . . . ?
C13 N2 C19 C14 1.0(4) . . . . ?
C13 N6 C14 C19 0.0(4) . . . . ?
C13 N6 C14 C15 -178.8(5) . . . . ?
C13 C12 C11 C1 -177.5(4) . . . . ?
C31 N4 C32 C33 -179.9(3) . . . . ?
C31 N4 C32 C28 0.0(5) . . . . ?
C31 C30 C29 C28 -2.1(8) . . . . ?
C12 N1 C3 C4 -173.8(3) . . . . ?
C12 N1 C3 C2 1.6(6) . . . . ?
C12 C11 C1 C2 -1.0(8) . . . . ?
C3 N1 C12 C13 177.2(3) . . . . ?
C3 N1 C12 C11 -2.6(5) . . . . ?
C3 C2 C1 C11 0.0(8) . . . . ?
C25 C24 C23 C22 1.4(8) . . . . ?
C14 N6 C13 N2 0.7(4) . . . . ?
C14 N6 C13 C12 177.2(4) . . . . ?
C14 C19 C18 C17 1.4(5) . . . . ?
C14 C15 C16 C17 1.2(8) . . . . ?
C10 N3 C4 N7 -0.9(4) . . . . ?
C10 N3 C4 C3 176.8(3) . . . . ?
C10 C5 C6 C7 -0.3(7) . . . . ?
C10 C9 C8 C7 -1.8(8) . . . . ?
C27 C28 C29 C30 -179.9(5) . . . . ?
C5 N7 C4 N3 1.6(4) . . . . ?
C5 N7 C4 C3 -175.8(4) . . . . ?
C5 C10 C9 C8 1.1(6) . . . . ?
C22 N5 C33 C32 -179.6(3) . . . . ?
C22 N5 C33 C25 1.2(5) . . . . ?
C26 C25 C24 C23 -178.9(5) . . . . ?
C9 C10 C5 N7 179.9(4) . . . . ?
C9 C10 C5 C6 -0.1(6) . . . . ?
C9 C8 C7 C6 1.5(9) . . . . ?
C8 C7 C6 C5 -0.5(8) . . . . ?
C24 C25 C26 C27 178.3(5) . . . . ?
C29 C28 C27 C26 -179.6(5) . . . . ?
C21 N7 C4 N3 -174.0(4) . . . . ?
C21 N7 C4 C3 8.6(7) . . . . ?
C21 N7 C5 C10 174.2(4) . . . . ?
C21 N7 C5 C6 -5.9(7) . . . . ?
C20 N6 C13 N2 -172.2(5) . . . . ?
C20 N6 C13 C12 4.3(7) . . . . ?
C20 N6 C14 C19 173.3(4) . . . . ?
C20 N6 C14 C15 -5.5(8) . . . . ?

loop_
_smtbx_masks_void_nr
_smtbx_masks_void_average_x
_smtbx_masks_void_average_y
_smtbx_masks_void_average_z
_smtbx_masks_void_volume
_smtbx_masks_void_count_electrons
_smtbx_masks_void_content
1 -0.136 0.453 0.273 55.5 13.8 '0.5 CH3CN'
2 0.136 0.547 0.727 55.5 13.9 '0.5 CH3CN'
3 0.486 0.934 0.219 53.3 11.1 '0.5 CH3CN'
4 0.514 0.066 0.781 53.3 11.2 '0.5 CH3CN'
